data_4310842
loop_
_publ_author_name
'T. Chivers'
'C. Fedorchuk'
'M. Parvez'

_publ_section_title
;
 Synthetic and Structural Investigations of Monomeric Dilithium
 Boraamidinates and Bidentate NBNCN Ligands with Bulky N-Bonded Groups
;
_journal_name_full 'Inorganic Chemistry'
_journal_page_first 2643
_journal_page_last 2653
_journal_paper_doi 10.1021/ic0352755
_journal_volume 43
_journal_year 2004
_chemical_formula_sum 'C42 H63 B Li2 N2 O3'
_chemical_formula_weight 668.63
_chemical_name_systematic
;
 ?
;
_space_group_IT_number 14
_symmetry_cell_setting monoclinic
_symmetry_space_group_name_Hall '-P 2yn'
_symmetry_space_group_name_H-M 'P 1 21/n 1'
_atom_sites_solution_hydrogens geom
_atom_sites_solution_primary direct
_atom_sites_solution_secondary difmap
_audit_creation_method SHELXL-97
_cell_angle_alpha 90.00
_cell_angle_beta 93.037(2)
_cell_angle_gamma 90.00
_cell_formula_units_Z 4
_cell_length_a 10.5766(4)
_cell_length_b 20.9002(8)
_cell_length_c 18.2412(10)
_cell_measurement_temperature 123(2)
_cell_measurement_theta_max 25.00
_cell_measurement_theta_min 1.50
_cell_volume 4026.6(3)
_computing_cell_refinement 'HKL Scalepack (Otwinowski & Minor 1997)'
_computing_data_collection 'Collect (Nonius BV, 1997-2000)'
_computing_data_reduction 'HKL Denzo and Scalepack (Otwinowski & Minor 1997)'
_computing_molecular_graphics 'Cameron (WinGX v1.64-04), Ortep (SHELXTL-NT v5.1, Bruker)'
_computing_publication_material 'WinGX v1.64-05 (L.J. Farrugia)'
_computing_structure_refinement 'SHELXL-97 (Sheldrick, 1997)'
_computing_structure_solution 'SHELXS-97 (Sheldrick, 1990)'
_diffrn_ambient_temperature 123(2)
_diffrn_measured_fraction_theta_full 0.990
_diffrn_measured_fraction_theta_max 0.990
_diffrn_measurement_device_type 'Kappa CCD (Nonius, FR540C)'
_diffrn_measurement_method 'CCD rotation images, thick slices'
_diffrn_radiation_monochromator graphite
_diffrn_radiation_source 'fine-focus sealed tube'
_diffrn_radiation_type MoK\a
_diffrn_radiation_wavelength 0.71073
_diffrn_reflns_av_R_equivalents 0.0908
_diffrn_reflns_av_sigmaI/netI 0.0815
_diffrn_reflns_limit_h_max 12
_diffrn_reflns_limit_h_min -12
_diffrn_reflns_limit_k_max 24
_diffrn_reflns_limit_k_min -24
_diffrn_reflns_limit_l_max 21
_diffrn_reflns_limit_l_min -21
_diffrn_reflns_number 23098
_diffrn_reflns_theta_full 24.94
_diffrn_reflns_theta_max 24.94
_diffrn_reflns_theta_min 1.48
_diffrn_standards_decay_% 'no decay'
_exptl_absorpt_coefficient_mu 0.067
_exptl_absorpt_correction_T_max 0.9901
_exptl_absorpt_correction_T_min 0.9868
_exptl_absorpt_correction_type 'multi-scan method'
_exptl_absorpt_process_details 'HKL Scalepack (Otwinowski & Minor 1997)'
_exptl_crystal_colour colorless
_exptl_crystal_density_diffrn 1.103
_exptl_crystal_density_method 'not measured'
_exptl_crystal_description block
_exptl_crystal_F_000 1456
_exptl_crystal_size_max 0.20
_exptl_crystal_size_mid 0.18
_exptl_crystal_size_min 0.15
_refine_diff_density_max 0.341
_refine_diff_density_min -0.250
_refine_diff_density_rms 0.049
_refine_ls_extinction_method none
_refine_ls_goodness_of_fit_ref 1.120
_refine_ls_hydrogen_treatment mixed
_refine_ls_matrix_type full
_refine_ls_number_parameters 470
_refine_ls_number_reflns 6972
_refine_ls_number_restraints 0
_refine_ls_restrained_S_all 1.120
_refine_ls_R_factor_all 0.1317
_refine_ls_R_factor_gt 0.0771
_refine_ls_shift/su_max 0.001
_refine_ls_shift/su_mean 0.000
_refine_ls_structure_factor_coef Fsqd
_refine_ls_weighting_details 'calc w=1/[\s^2^(Fo^2^)+(0.0440P)^2^+5.0000P] where P=(Fo^2^+2Fc^2^)/3'
_refine_ls_weighting_scheme calc
_refine_ls_wR_factor_gt 0.1708
_refine_ls_wR_factor_ref 0.1920
_reflns_number_gt 4356
_reflns_number_total 6972
_reflns_threshold_expression >2sigma(I)
_cod_data_source_file ic0352755si20040218_033734_2.cif
_cod_data_source_block 7a
_cod_depositor_comments
;
The following automatic conversions were performed:
'_symmetry_cell_setting' value 'Monoclinic' changed to 'monoclinic'
according to '/home/saulius/struct/CIF-dictionaries/cif_core.dic'
dictionary named 'cif_core.dic' version 2.4.1 from 2010-06-29.

Automatic conversion script
Id: cif_fix_enum 1527 2010-12-29 10:47:43Z saulius 
;
_cod_database_code 4310842

loop_
_symmetry_equiv_pos_as_xyz
'x, y, z'
'-x+1/2, y+1/2, -z+1/2'
'-x, -y, -z'
'x-1/2, -y-1/2, z-1/2'

loop_
_atom_site_label
_atom_site_type_symbol
_atom_site_fract_x
_atom_site_fract_y
_atom_site_fract_z
_atom_site_U_iso_or_equiv
_atom_site_adp_type
_atom_site_occupancy
_atom_site_symmetry_multiplicity
_atom_site_calc_flag
_atom_site_refinement_flags
_atom_site_disorder_assembly
_atom_site_disorder_group
O1 O 0.4538(2) 0.33998(12) 0.34728(14) 0.0466(7) Uani 1 1 d . B .
O2 O 0.3354(2) 0.30017(12) 0.18989(17) 0.0563(8) Uani 1 1 d . B .
O3 O 0.2040(2) 0.39339(12) 0.06498(13) 0.0445(6) Uani 1 1 d . . .
N1 N 0.1135(2) 0.35897(13) 0.25764(15) 0.0291(6) Uani 1 1 d . B .
N2 N 0.2586(2) 0.44448(12) 0.25062(15) 0.0295(6) Uani 1 1 d . B .
C1 C 0.0171(3) 0.47696(16) 0.26754(18) 0.0291(8) Uani 1 1 d . . .
C2 C -0.0952(3) 0.46437(17) 0.3020(2) 0.0380(9) Uani 1 1 d . . .
H2 H -0.1062 0.4235 0.3237 0.046 Uiso 1 1 calc R . .
C3 C -0.1911(3) 0.50910(18) 0.3058(2) 0.0444(10) Uani 1 1 d . . .
H3 H -0.2650 0.4992 0.3309 0.053 Uiso 1 1 calc R . .
C4 C -0.1790(3) 0.5678(2) 0.2731(2) 0.0505(11) Uani 1 1 d . . .
H4 H -0.2448 0.5986 0.2752 0.061 Uiso 1 1 calc R . .
C5 C -0.0701(3) 0.58198(19) 0.2371(2) 0.0506(10) Uani 1 1 d . . .
H5 H -0.0616 0.6222 0.2136 0.061 Uiso 1 1 calc R . .
C6 C 0.0262(3) 0.53695(17) 0.2357(2) 0.0390(9) Uani 1 1 d . . .
H6 H 0.1012 0.5476 0.2120 0.047 Uiso 1 1 calc R . .
C7 C 0.0074(3) 0.32088(15) 0.26891(18) 0.0272(7) Uani 1 1 d . . .
C8 C -0.0061(3) 0.29031(16) 0.33727(19) 0.0304(8) Uani 1 1 d . . .
C9 C -0.1041(3) 0.24738(16) 0.3457(2) 0.0350(8) Uani 1 1 d . . .
H9 H -0.1113 0.2268 0.3917 0.042 Uiso 1 1 calc R . .
C10 C -0.1920(3) 0.23364(17) 0.28883(19) 0.0363(8) Uani 1 1 d . . .
H10 H -0.2586 0.2041 0.2957 0.044 Uiso 1 1 calc R . .
C11 C -0.1812(3) 0.26351(16) 0.2225(2) 0.0351(8) Uani 1 1 d . . .
H11 H -0.2411 0.2540 0.1833 0.042 Uiso 1 1 calc R . .
C12 C -0.0852(3) 0.30735(15) 0.21066(18) 0.0294(8) Uani 1 1 d . . .
C13 C 0.0849(3) 0.30513(17) 0.40267(19) 0.0378(9) Uani 1 1 d . . .
H13 H 0.1551 0.3315 0.3838 0.045 Uiso 1 1 calc R . .
C14 C 0.1449(4) 0.2453(2) 0.4367(3) 0.0658(13) Uani 1 1 d . . .
H14A H 0.2029 0.2574 0.4781 0.099 Uiso 1 1 calc R . .
H14B H 0.1921 0.2227 0.3999 0.099 Uiso 1 1 calc R . .
H14C H 0.0786 0.2173 0.4542 0.099 Uiso 1 1 calc R . .
C15 C 0.0227(4) 0.3451(3) 0.4601(2) 0.0725(14) Uani 1 1 d . . .
H15A H 0.0842 0.3539 0.5009 0.109 Uiso 1 1 calc R . .
H15B H -0.0495 0.3217 0.4783 0.109 Uiso 1 1 calc R . .
H15C H -0.0067 0.3856 0.4381 0.109 Uiso 1 1 calc R . .
C16 C -0.0804(3) 0.33933(17) 0.13690(18) 0.0348(8) Uani 1 1 d . . .
H16 H -0.0133 0.3730 0.1412 0.042 Uiso 1 1 calc R . .
C17 C -0.2051(3) 0.3724(2) 0.1122(2) 0.0537(11) Uani 1 1 d . . .
H17A H -0.1961 0.3927 0.0643 0.081 Uiso 1 1 calc R . .
H17B H -0.2257 0.4050 0.1483 0.081 Uiso 1 1 calc R . .
H17C H -0.2733 0.3406 0.1082 0.081 Uiso 1 1 calc R . .
C18 C -0.0423(4) 0.29165(19) 0.0779(2) 0.0506(10) Uani 1 1 d . . .
H18A H -0.0389 0.3138 0.0306 0.076 Uiso 1 1 calc R . .
H18B H -0.1050 0.2571 0.0735 0.076 Uiso 1 1 calc R . .
H18C H 0.0411 0.2737 0.0918 0.076 Uiso 1 1 calc R . .
C19 C 0.3179(3) 0.50066(16) 0.2744(2) 0.0327(8) Uani 1 1 d . . .
C20 C 0.3171(3) 0.52289(17) 0.3482(2) 0.0381(9) Uani 1 1 d . . .
C21 C 0.3893(3) 0.57570(19) 0.3702(2) 0.0498(10) Uani 1 1 d . . .
H21 H 0.3895 0.5891 0.4200 0.060 Uiso 1 1 calc R . .
C22 C 0.4612(3) 0.60943(19) 0.3221(3) 0.0547(12) Uani 1 1 d . . .
H22 H 0.5099 0.6454 0.3384 0.066 Uiso 1 1 calc R . .
C23 C 0.4605(3) 0.58995(18) 0.2506(3) 0.0488(10) Uani 1 1 d . . .
H23 H 0.5084 0.6134 0.2172 0.059 Uiso 1 1 calc R . .
C24 C 0.3913(3) 0.53649(16) 0.2250(2) 0.0373(9) Uani 1 1 d . . .
C25 C 0.2418(3) 0.48975(18) 0.4066(2) 0.0412(9) Uani 1 1 d . . .
H25 H 0.1941 0.4537 0.3820 0.049 Uiso 1 1 calc R . .
C26 C 0.3272(4) 0.4609(2) 0.4686(2) 0.0602(12) Uani 1 1 d . . .
H26A H 0.3890 0.4322 0.4476 0.090 Uiso 1 1 calc R . .
H26B H 0.2754 0.4369 0.5020 0.090 Uiso 1 1 calc R . .
H26C H 0.3719 0.4954 0.4957 0.090 Uiso 1 1 calc R . .
C27 C 0.1448(3) 0.5344(2) 0.4383(2) 0.0496(10) Uani 1 1 d . . .
H27A H 0.0906 0.5525 0.3982 0.074 Uiso 1 1 calc R . .
H27B H 0.1887 0.5690 0.4654 0.074 Uiso 1 1 calc R . .
H27C H 0.0926 0.5104 0.4715 0.074 Uiso 1 1 calc R . .
C28 C 0.3974(3) 0.51489(18) 0.1465(2) 0.0444(10) Uani 1 1 d . . .
H28 H 0.3220 0.4871 0.1351 0.053 Uiso 1 1 calc R . .
C29 C 0.3925(4) 0.5693(2) 0.0907(3) 0.0734(14) Uani 1 1 d . . .
H29A H 0.3166 0.5953 0.0970 0.110 Uiso 1 1 calc R . .
H29B H 0.3896 0.5516 0.0409 0.110 Uiso 1 1 calc R . .
H29C H 0.4680 0.5962 0.0983 0.110 Uiso 1 1 calc R . .
C30 C 0.5149(4) 0.4738(2) 0.1377(2) 0.0617(12) Uani 1 1 d . . .
H30A H 0.5176 0.4598 0.0865 0.093 Uiso 1 1 calc R . .
H30B H 0.5117 0.4363 0.1698 0.093 Uiso 1 1 calc R . .
H30C H 0.5908 0.4990 0.1511 0.093 Uiso 1 1 calc R . .
C31 C 0.4955(4) 0.2906(2) 0.3958(3) 0.0811(16) Uani 1 1 d . . .
H31A H 0.5189 0.2523 0.3674 0.097 Uiso 1 1 calc R . .
H31B H 0.4266 0.2785 0.4278 0.097 Uiso 1 1 calc R . .
C32 C 0.6049(4) 0.3133(2) 0.4403(2) 0.0533(11) Uani 1 1 d . . .
H32A H 0.6708 0.2797 0.4454 0.064 Uiso 1 1 calc R . .
H32B H 0.5801 0.3260 0.4898 0.064 Uiso 1 1 calc R . .
C33 C 0.6524(4) 0.3701(2) 0.3991(2) 0.0554(11) Uani 1 1 d . . .
H33A H 0.6591 0.4080 0.4317 0.067 Uiso 1 1 calc R . .
H33B H 0.7371 0.3610 0.3809 0.067 Uiso 1 1 calc R . .
C34 C 0.5602(3) 0.3821(2) 0.3370(2) 0.0590(12) Uani 1 1 d . . .
H34A H 0.5326 0.4273 0.3367 0.071 Uiso 1 1 calc R . .
H34B H 0.5986 0.3727 0.2898 0.071 Uiso 1 1 calc R . .
C35 C 0.2743(5) 0.23851(19) 0.1987(3) 0.0779(16) Uani 1 1 d . . .
H35A H 0.2156 0.2415 0.2390 0.094 Uiso 1 1 calc R A 1
H35B H 0.2235 0.2281 0.1530 0.094 Uiso 1 1 calc R A 1
C36 C 0.3534(7) 0.1931(4) 0.2128(7) 0.053(3) Uani 0.496(12) 1 d P B 1
H36A H 0.3239 0.1528 0.1890 0.063 Uiso 0.496(12) 1 calc PR B 1
H36B H 0.3649 0.1860 0.2664 0.063 Uiso 0.496(12) 1 calc PR B 1
C37 C 0.4793(12) 0.2161(7) 0.1807(10) 0.070(4) Uani 0.496(12) 1 d P B 1
H37A H 0.5522 0.2074 0.2156 0.084 Uiso 0.496(12) 1 calc PR B 1
H37B H 0.4935 0.1942 0.1337 0.084 Uiso 0.496(12) 1 calc PR B 1
C36' C 0.3400(7) 0.1987(4) 0.1469(6) 0.048(3) Uani 0.504(12) 1 d P B 2
H36C H 0.2916 0.1973 0.0989 0.058 Uiso 0.504(12) 1 calc PR B 2
H36D H 0.3491 0.1545 0.1659 0.058 Uiso 0.504(12) 1 calc PR B 2
C37' C 0.4659(12) 0.2275(6) 0.1383(7) 0.058(3) Uani 0.504(12) 1 d P B 2
H37C H 0.5328 0.2011 0.1635 0.070 Uiso 0.504(12) 1 calc PR B 2
H37D H 0.4837 0.2309 0.0857 0.070 Uiso 0.504(12) 1 calc PR B 2
C38 C 0.4624(4) 0.2862(2) 0.1690(3) 0.0638(13) Uani 1 1 d . . .
H38A H 0.5254 0.3105 0.1999 0.077 Uiso 1 1 calc R B 1
H38B H 0.4724 0.2974 0.1169 0.077 Uiso 1 1 calc R B 1
C39 C 0.2750(4) 0.3618(2) 0.0095(2) 0.0495(10) Uani 1 1 d . . .
H39A H 0.2670 0.3148 0.0134 0.059 Uiso 1 1 calc R . .
H39B H 0.3658 0.3734 0.0151 0.059 Uiso 1 1 calc R . .
C40 C 0.2184(4) 0.3850(2) -0.0628(2) 0.0528(11) Uani 1 1 d . . .
H40A H 0.1470 0.3574 -0.0804 0.063 Uiso 1 1 calc R . .
H40B H 0.2825 0.3862 -0.1004 0.063 Uiso 1 1 calc R . .
C41 C 0.1734(4) 0.4513(2) -0.0451(2) 0.0606(12) Uani 1 1 d . . .
H41A H 0.2436 0.4826 -0.0454 0.073 Uiso 1 1 calc R . .
H41B H 0.1046 0.4653 -0.0805 0.073 Uiso 1 1 calc R . .
C42 C 0.1261(4) 0.44348(19) 0.0306(2) 0.0475(10) Uani 1 1 d . . .
H42A H 0.1355 0.4839 0.0586 0.057 Uiso 1 1 calc R . .
H42B H 0.0357 0.4309 0.0280 0.057 Uiso 1 1 calc R . .
B1 B 0.1293(3) 0.42614(19) 0.2621(2) 0.0283(9) Uani 1 1 d . B .
Li1 Li 0.2982(5) 0.3573(3) 0.2924(3) 0.0399(14) Uani 1 1 d . . .
Li2 Li 0.2281(5) 0.3783(3) 0.1687(3) 0.0411(14) Uani 1 1 d . B .

loop_
_atom_site_aniso_label
_atom_site_aniso_U_11
_atom_site_aniso_U_22
_atom_site_aniso_U_33
_atom_site_aniso_U_23
_atom_site_aniso_U_13
_atom_site_aniso_U_12
O1 0.0271(12) 0.0483(16) 0.0634(17) 0.0181(14) -0.0067(12) -0.0038(11)
O2 0.0324(13) 0.0357(15) 0.104(2) 0.0012(15) 0.0296(14) 0.0030(12)
O3 0.0454(14) 0.0439(15) 0.0456(15) -0.0040(13) 0.0166(12) 0.0041(12)
N1 0.0169(12) 0.0324(16) 0.0383(16) -0.0020(13) 0.0041(11) -0.0016(11)
N2 0.0197(13) 0.0284(15) 0.0407(16) -0.0002(13) 0.0050(11) -0.0016(12)
C1 0.0202(15) 0.0319(19) 0.0354(19) -0.0016(15) 0.0021(14) 0.0007(14)
C2 0.0279(17) 0.032(2) 0.054(2) 0.0008(18) 0.0077(16) -0.0017(15)
C3 0.0236(17) 0.044(2) 0.067(3) -0.007(2) 0.0120(17) 0.0012(16)
C4 0.0276(18) 0.048(3) 0.076(3) 0.004(2) 0.0064(19) 0.0142(18)
C5 0.042(2) 0.042(2) 0.069(3) 0.014(2) 0.012(2) 0.0128(18)
C6 0.0286(17) 0.041(2) 0.048(2) 0.0073(18) 0.0081(16) 0.0069(16)
C7 0.0196(15) 0.0244(17) 0.0380(19) -0.0039(15) 0.0048(14) 0.0016(13)
C8 0.0212(16) 0.0293(19) 0.041(2) -0.0006(16) 0.0040(14) -0.0016(14)
C9 0.0312(17) 0.032(2) 0.042(2) 0.0033(16) 0.0080(16) -0.0026(16)
C10 0.0261(17) 0.038(2) 0.045(2) -0.0006(18) 0.0071(16) -0.0072(16)
C11 0.0227(16) 0.037(2) 0.045(2) -0.0050(18) -0.0012(15) -0.0032(15)
C12 0.0203(15) 0.0290(18) 0.039(2) -0.0052(15) 0.0054(14) 0.0005(14)
C13 0.0295(17) 0.044(2) 0.040(2) 0.0080(17) 0.0025(16) -0.0074(16)
C14 0.050(2) 0.068(3) 0.077(3) 0.007(3) -0.020(2) 0.003(2)
C15 0.062(3) 0.095(4) 0.059(3) -0.028(3) -0.011(2) 0.008(3)
C16 0.0249(16) 0.039(2) 0.040(2) -0.0020(17) -0.0022(15) -0.0030(15)
C17 0.037(2) 0.060(3) 0.064(3) 0.017(2) -0.0051(19) 0.0017(19)
C18 0.059(2) 0.051(3) 0.042(2) -0.006(2) 0.0024(19) -0.004(2)
C19 0.0153(15) 0.0281(18) 0.055(2) -0.0017(17) 0.0020(15) 0.0000(14)
C20 0.0209(16) 0.033(2) 0.061(2) -0.0081(18) 0.0037(16) -0.0004(15)
C21 0.0290(18) 0.047(2) 0.074(3) -0.021(2) 0.0061(19) -0.0036(18)
C22 0.0287(19) 0.038(2) 0.098(4) -0.017(2) 0.011(2) -0.0090(17)
C23 0.0284(19) 0.035(2) 0.084(3) -0.003(2) 0.0135(19) -0.0064(17)
C24 0.0226(16) 0.0297(19) 0.060(2) 0.0036(18) 0.0071(16) 0.0019(15)
C25 0.0308(18) 0.047(2) 0.046(2) -0.0114(18) 0.0017(16) -0.0039(17)
C26 0.056(3) 0.067(3) 0.057(3) -0.010(2) -0.004(2) 0.006(2)
C27 0.036(2) 0.058(3) 0.055(2) -0.013(2) 0.0040(18) -0.0064(19)
C28 0.0331(19) 0.044(2) 0.057(2) 0.0093(19) 0.0102(17) -0.0084(17)
C29 0.059(3) 0.073(3) 0.087(4) 0.036(3) -0.001(3) -0.011(3)
C30 0.057(3) 0.071(3) 0.059(3) 0.000(2) 0.022(2) 0.008(2)
C31 0.067(3) 0.065(3) 0.108(4) 0.038(3) -0.037(3) -0.016(3)
C32 0.046(2) 0.061(3) 0.052(3) 0.009(2) -0.0063(19) -0.001(2)
C33 0.042(2) 0.053(3) 0.069(3) 0.009(2) -0.016(2) -0.008(2)
C34 0.0257(18) 0.076(3) 0.074(3) 0.023(3) -0.0098(19) -0.014(2)
C35 0.071(3) 0.030(2) 0.137(5) -0.010(3) 0.050(3) -0.007(2)
C36 0.030(4) 0.039(5) 0.090(9) 0.008(5) 0.006(4) -0.002(4)
C37 0.038(5) 0.066(7) 0.108(12) 0.022(9) 0.006(8) 0.021(5)
C36' 0.052(5) 0.040(5) 0.053(7) -0.011(4) 0.007(4) 0.006(4)
C37' 0.048(6) 0.055(8) 0.071(8) -0.023(7) 0.006(7) 0.019(5)
C38 0.034(2) 0.065(3) 0.094(4) 0.003(3) 0.027(2) 0.011(2)
C39 0.054(2) 0.047(2) 0.050(2) -0.0099(19) 0.021(2) 0.005(2)
C40 0.062(3) 0.054(3) 0.044(2) -0.004(2) 0.018(2) 0.005(2)
C41 0.077(3) 0.053(3) 0.054(3) 0.000(2) 0.021(2) 0.008(2)
C42 0.048(2) 0.044(2) 0.051(2) -0.0024(19) 0.0116(19) 0.0064(19)
B1 0.0211(17) 0.034(2) 0.030(2) 0.0024(17) 0.0038(15) 0.0009(16)
Li1 0.028(3) 0.042(4) 0.049(4) 0.007(3) -0.002(3) 0.000(3)
Li2 0.032(3) 0.043(4) 0.049(4) -0.001(3) 0.010(3) 0.001(3)

loop_
_atom_type_symbol
_atom_type_description
_atom_type_scat_dispersion_real
_atom_type_scat_dispersion_imag
_atom_type_scat_source
C C 0.0033 0.0016 'International Tables Vol C Tables 4.2.6.8 and 6.1.1.4'
H H 0.0000 0.0000 'International Tables Vol C Tables 4.2.6.8 and 6.1.1.4'
B B 0.0013 0.0007 'International Tables Vol C Tables 4.2.6.8 and 6.1.1.4'
N N 0.0061 0.0033 'International Tables Vol C Tables 4.2.6.8 and 6.1.1.4'
Li Li -0.0003 0.0001 'International Tables Vol C Tables 4.2.6.8 and 6.1.1.4'
O O 0.0106 0.0060 'International Tables Vol C Tables 4.2.6.8 and 6.1.1.4'

loop_
_geom_angle_atom_site_label_1
_geom_angle_atom_site_label_2
_geom_angle_atom_site_label_3
_geom_angle
_geom_angle_site_symmetry_1
_geom_angle_site_symmetry_3
_geom_angle_publ_flag
C31 O1 C34 107.8(3) . . ?
C31 O1 Li1 134.0(3) . . ?
C34 O1 Li1 118.0(3) . . ?
C38 O2 C35 105.9(3) . . ?
C38 O2 Li2 129.5(3) . . ?
C35 O2 Li2 119.4(3) . . ?
C38 O2 Li1 121.8(3) . . ?
C35 O2 Li1 106.1(3) . . ?
Li2 O2 Li1 67.1(2) . . ?
C39 O3 C42 109.2(3) . . ?
C39 O3 Li2 124.5(3) . . ?
C42 O3 Li2 125.9(3) . . ?
C7 N1 B1 130.4(3) . . ?
C7 N1 Li1 135.5(3) . . ?
B1 N1 Li1 83.7(3) . . ?
C7 N1 Li2 135.9(3) . . ?
B1 N1 Li2 77.5(2) . . ?
Li1 N1 Li2 70.1(2) . . ?
C19 N2 B1 126.4(3) . . ?
C19 N2 Li1 124.4(3) . . ?
B1 N2 Li1 83.4(2) . . ?
C19 N2 Li2 148.1(3) . . ?
B1 N2 Li2 79.2(2) . . ?
Li1 N2 Li2 71.7(3) . . ?
C6 C1 C2 116.0(3) . . ?
C6 C1 B1 120.4(3) . . ?
C2 C1 B1 123.6(3) . . ?
C3 C2 C1 122.5(3) . . ?
C4 C3 C2 119.8(3) . . ?
C3 C4 C5 119.6(3) . . ?
C4 C5 C6 119.5(4) . . ?
C1 C6 C5 122.5(3) . . ?
N1 C7 C8 120.3(3) . . ?
N1 C7 C12 121.6(3) . . ?
C8 C7 C12 117.9(3) . . ?
C9 C8 C7 120.1(3) . . ?
C9 C8 C13 119.3(3) . . ?
C7 C8 C13 120.6(3) . . ?
C10 C9 C8 121.8(3) . . ?
C11 C10 C9 118.8(3) . . ?
C10 C11 C12 122.1(3) . . ?
C11 C12 C7 119.3(3) . . ?
C11 C12 C16 119.3(3) . . ?
C7 C12 C16 121.3(3) . . ?
C15 C13 C14 111.0(4) . . ?
C15 C13 C8 112.0(3) . . ?
C14 C13 C8 112.7(3) . . ?
C12 C16 C17 113.1(3) . . ?
C12 C16 C18 111.2(3) . . ?
C17 C16 C18 109.8(3) . . ?
N2 C19 C20 123.0(3) . . ?
N2 C19 C24 119.7(3) . . ?
C20 C19 C24 117.1(3) . . ?
C21 C20 C19 120.1(3) . . ?
C21 C20 C25 117.2(3) . . ?
C19 C20 C25 122.7(3) . . ?
C22 C21 C20 122.2(4) . . ?
C23 C22 C21 118.6(4) . . ?
C22 C23 C24 122.2(4) . . ?
C23 C24 C19 119.8(4) . . ?
C23 C24 C28 120.5(3) . . ?
C19 C24 C28 119.6(3) . . ?
C27 C25 C26 110.1(3) . . ?
C27 C25 C20 111.9(3) . . ?
C26 C25 C20 112.5(3) . . ?
C24 C28 C29 114.1(3) . . ?
C24 C28 C30 110.1(3) . . ?
C29 C28 C30 110.4(3) . . ?
O1 C31 C32 108.8(4) . . ?
C31 C32 C33 104.7(3) . . ?
C34 C33 C32 107.0(3) . . ?
O1 C34 C33 106.4(3) . . ?
C36 C35 O2 112.9(5) . . ?
C36 C35 C36' 51.8(5) . . ?
O2 C35 C36' 101.7(4) . . ?
C35 C36 C37 104.9(7) . . ?
C38 C37 C36 105.0(8) . . ?
C35 C36' C37' 107.4(7) . . ?
C38 C37' C36' 106.4(8) . . ?
C37' C38 O2 109.8(6) . . ?
C37' C38 C37 32.9(6) . . ?
O2 C38 C37 105.5(6) . . ?
O3 C39 C40 105.6(3) . . ?
C39 C40 C41 103.0(3) . . ?
C42 C41 C40 102.7(3) . . ?
O3 C42 C41 105.5(3) . . ?
N1 B1 N2 111.4(3) . . ?
N1 B1 C1 125.2(3) . . ?
N2 B1 C1 122.9(3) . . ?
N1 B1 Li2 65.1(2) . . ?
N2 B1 Li2 62.2(2) . . ?
C1 B1 Li2 135.2(3) . . ?
N1 B1 Li1 59.3(2) . . ?
N2 B1 Li1 58.7(2) . . ?
C1 B1 Li1 162.6(3) . . ?
Li2 B1 Li1 62.0(2) . . ?
O1 Li1 N2 121.7(3) . . ?
O1 Li1 N1 163.0(4) . . ?
N2 Li1 N1 71.8(2) . . ?
O1 Li1 O2 98.6(3) . . ?
N2 Li1 O2 101.9(3) . . ?
N1 Li1 O2 87.6(2) . . ?
O1 Li1 B1 149.9(4) . . ?
N2 Li1 B1 37.92(15) . . ?
N1 Li1 B1 37.02(15) . . ?
O2 Li1 B1 107.0(3) . . ?
O1 Li1 Li2 138.3(3) . . ?
N2 Li1 Li2 54.9(2) . . ?
N1 Li1 Li2 56.8(2) . . ?
O2 Li1 Li2 51.3(2) . . ?
B1 Li1 Li2 57.7(2) . . ?
O3 Li2 O2 111.5(3) . . ?
O3 Li2 N2 127.9(3) . . ?
O2 Li2 N2 110.0(3) . . ?
O3 Li2 N1 137.3(3) . . ?
O2 Li2 N1 92.2(3) . . ?
N2 Li2 N1 69.1(2) . . ?
O3 Li2 B1 128.5(3) . . ?
O2 Li2 B1 119.3(3) . . ?
N2 Li2 B1 38.60(15) . . ?
N1 Li2 B1 37.38(15) . . ?
O3 Li2 Li1 169.4(3) . . ?
O2 Li2 Li1 61.6(2) . . ?
N2 Li2 Li1 53.4(2) . . ?
N1 Li2 Li1 53.1(2) . . ?
B1 Li2 Li1 60.2(2) . . ?

loop_
_geom_bond_atom_site_label_1
_geom_bond_atom_site_label_2
_geom_bond_distance
_geom_bond_site_symmetry_2
_geom_bond_publ_flag
O1 C31 1.415(5) . ?
O1 C34 1.449(4) . ?
O1 Li1 1.916(6) . ?
O2 C38 1.446(4) . ?
O2 C35 1.454(5) . ?
O2 Li2 2.013(6) . ?
O2 Li1 2.270(7) . ?
O3 C39 1.450(4) . ?
O3 C42 1.454(4) . ?
O3 Li2 1.922(7) . ?
N1 C7 1.400(4) . ?
N1 B1 1.415(5) . ?
N1 Li1 2.022(6) . ?
N1 Li2 2.115(6) . ?
N2 C19 1.390(4) . ?
N2 B1 1.446(4) . ?
N2 Li1 2.010(6) . ?
N2 Li2 2.049(7) . ?
C1 C6 1.387(5) . ?
C1 C2 1.399(4) . ?
C1 B1 1.599(5) . ?
C2 C3 1.383(5) . ?
C3 C4 1.373(5) . ?
C4 C5 1.388(5) . ?
C5 C6 1.389(5) . ?
C7 C8 1.415(5) . ?
C7 C12 1.434(4) . ?
C8 C9 1.386(4) . ?
C8 C13 1.524(5) . ?
C9 C10 1.386(5) . ?
C10 C11 1.372(5) . ?
C11 C12 1.393(4) . ?
C12 C16 1.506(5) . ?
C13 C15 1.517(5) . ?
C13 C14 1.520(5) . ?
C16 C17 1.536(5) . ?
C16 C18 1.536(5) . ?
C19 C20 1.425(5) . ?
C19 C24 1.432(5) . ?
C20 C21 1.390(5) . ?
C20 C25 1.529(5) . ?
C21 C22 1.385(6) . ?
C22 C23 1.365(6) . ?
C23 C24 1.402(5) . ?
C24 C28 1.507(5) . ?
C25 C27 1.523(5) . ?
C25 C26 1.532(5) . ?
C28 C29 1.525(5) . ?
C28 C30 1.525(5) . ?
C31 C32 1.458(6) . ?
C32 C33 1.506(5) . ?
C33 C34 1.477(5) . ?
C35 C36 1.283(9) . ?
C35 C36' 1.462(9) . ?
C36 C37 1.558(15) . ?
C37 C38 1.490(14) . ?
C36' C37' 1.477(15) . ?
C37' C38 1.349(12) . ?
C39 C40 1.499(5) . ?
C40 C41 1.506(6) . ?
C41 C42 1.503(5) . ?
B1 Li2 2.277(7) . ?
B1 Li1 2.337(7) . ?
Li1 Li2 2.377(9) . ?

loop_
_geom_torsion_atom_site_label_1
_geom_torsion_atom_site_label_2
_geom_torsion_atom_site_label_3
_geom_torsion_atom_site_label_4
_geom_torsion
_geom_torsion_site_symmetry_1
_geom_torsion_site_symmetry_2
_geom_torsion_site_symmetry_3
_geom_torsion_site_symmetry_4
_geom_torsion_publ_flag
C6 C1 C2 C3 -1.3(5) . . . . ?
B1 C1 C2 C3 -179.8(3) . . . . ?
C1 C2 C3 C4 1.8(6) . . . . ?
C2 C3 C4 C5 -0.5(6) . . . . ?
C3 C4 C5 C6 -1.2(6) . . . . ?
C2 C1 C6 C5 -0.4(5) . . . . ?
B1 C1 C6 C5 178.1(3) . . . . ?
C4 C5 C6 C1 1.7(6) . . . . ?
B1 N1 C7 C8 -97.6(4) . . . . ?
Li1 N1 C7 C8 33.7(5) . . . . ?
Li2 N1 C7 C8 144.3(4) . . . . ?
B1 N1 C7 C12 87.5(4) . . . . ?
Li1 N1 C7 C12 -141.2(4) . . . . ?
Li2 N1 C7 C12 -30.6(5) . . . . ?
N1 C7 C8 C9 -173.2(3) . . . . ?
C12 C7 C8 C9 1.9(5) . . . . ?
N1 C7 C8 C13 8.1(5) . . . . ?
C12 C7 C8 C13 -176.8(3) . . . . ?
C7 C8 C9 C10 -0.8(5) . . . . ?
C13 C8 C9 C10 177.9(3) . . . . ?
C8 C9 C10 C11 0.0(5) . . . . ?
C9 C10 C11 C12 -0.3(5) . . . . ?
C10 C11 C12 C7 1.5(5) . . . . ?
C10 C11 C12 C16 -178.8(3) . . . . ?
N1 C7 C12 C11 172.8(3) . . . . ?
C8 C7 C12 C11 -2.2(4) . . . . ?
N1 C7 C12 C16 -6.9(5) . . . . ?
C8 C7 C12 C16 178.1(3) . . . . ?
C9 C8 C13 C15 -71.5(4) . . . . ?
C7 C8 C13 C15 107.3(4) . . . . ?
C9 C8 C13 C14 54.5(4) . . . . ?
C7 C8 C13 C14 -126.8(4) . . . . ?
C11 C12 C16 C17 53.9(4) . . . . ?
C7 C12 C16 C17 -126.4(3) . . . . ?
C11 C12 C16 C18 -70.2(4) . . . . ?
C7 C12 C16 C18 109.5(3) . . . . ?
B1 N2 C19 C20 50.7(5) . . . . ?
Li1 N2 C19 C20 -58.7(4) . . . . ?
Li2 N2 C19 C20 -171.1(4) . . . . ?
B1 N2 C19 C24 -133.8(3) . . . . ?
Li1 N2 C19 C24 116.8(4) . . . . ?
Li2 N2 C19 C24 4.5(6) . . . . ?
N2 C19 C20 C21 173.2(3) . . . . ?
C24 C19 C20 C21 -2.5(5) . . . . ?
N2 C19 C20 C25 -5.0(5) . . . . ?
C24 C19 C20 C25 179.3(3) . . . . ?
C19 C20 C21 C22 1.8(5) . . . . ?
C25 C20 C21 C22 -179.9(3) . . . . ?
C20 C21 C22 C23 0.1(6) . . . . ?
C21 C22 C23 C24 -1.1(6) . . . . ?
C22 C23 C24 C19 0.3(5) . . . . ?
C22 C23 C24 C28 -177.4(3) . . . . ?
N2 C19 C24 C23 -174.3(3) . . . . ?
C20 C19 C24 C23 1.5(5) . . . . ?
N2 C19 C24 C28 3.4(4) . . . . ?
C20 C19 C24 C28 179.2(3) . . . . ?
C21 C20 C25 C27 61.4(4) . . . . ?
C19 C20 C25 C27 -120.4(4) . . . . ?
C21 C20 C25 C26 -63.2(4) . . . . ?
C19 C20 C25 C26 115.0(4) . . . . ?
C23 C24 C28 C29 -42.3(5) . . . . ?
C19 C24 C28 C29 140.0(3) . . . . ?
C23 C24 C28 C30 82.5(4) . . . . ?
C19 C24 C28 C30 -95.2(4) . . . . ?
C34 O1 C31 C32 24.0(5) . . . . ?
Li1 O1 C31 C32 -160.3(4) . . . . ?
O1 C31 C32 C33 -18.4(5) . . . . ?
C31 C32 C33 C34 6.1(5) . . . . ?
C31 O1 C34 C33 -19.4(5) . . . . ?
Li1 O1 C34 C33 164.1(3) . . . . ?
C32 C33 C34 O1 7.8(5) . . . . ?
C38 O2 C35 C36 24.0(8) . . . . ?
Li2 O2 C35 C36 -179.2(7) . . . . ?
Li1 O2 C35 C36 -106.8(7) . . . . ?
C38 O2 C35 C36' -29.2(6) . . . . ?
Li2 O2 C35 C36' 127.5(5) . . . . ?
Li1 O2 C35 C36' -160.0(5) . . . . ?
O2 C35 C36 C37 -24.8(11) . . . . ?
C36' C35 C36 C37 62.3(9) . . . . ?
C35 C36 C37 C38 16.5(12) . . . . ?
C36 C35 C36' C37' -84.3(9) . . . . ?
O2 C35 C36' C37' 25.7(9) . . . . ?
C35 C36' C37' C38 -12.6(11) . . . . ?
C36' C37' C38 O2 -6.5(11) . . . . ?
C36' C37' C38 C37 81.4(17) . . . . ?
C35 O2 C38 C37' 23.3(8) . . . . ?
Li2 O2 C38 C37' -130.2(8) . . . . ?
Li1 O2 C38 C37' 144.5(7) . . . . ?
C35 O2 C38 C37 -10.9(9) . . . . ?
Li2 O2 C38 C37 -164.5(8) . . . . ?
Li1 O2 C38 C37 110.3(8) . . . . ?
C36 C37 C38 C37' -105.0(19) . . . . ?
C36 C37 C38 O2 -2.3(11) . . . . ?
C42 O3 C39 C40 -11.4(4) . . . . ?
Li2 O3 C39 C40 176.2(3) . . . . ?
O3 C39 C40 C41 30.4(4) . . . . ?
C39 C40 C41 C42 -37.3(4) . . . . ?
C39 O3 C42 C41 -12.3(4) . . . . ?
Li2 O3 C42 C41 159.9(3) . . . . ?
C40 C41 C42 O3 30.8(4) . . . . ?
C7 N1 B1 N2 176.3(3) . . . . ?
Li1 N1 B1 N2 28.2(3) . . . . ?
Li2 N1 B1 N2 -42.7(3) . . . . ?
C7 N1 B1 C1 -11.9(6) . . . . ?
Li1 N1 B1 C1 -159.9(4) . . . . ?
Li2 N1 B1 C1 129.1(4) . . . . ?
C7 N1 B1 Li2 -141.0(4) . . . . ?
Li1 N1 B1 Li2 71.0(2) . . . . ?
C7 N1 B1 Li1 148.0(4) . . . . ?
Li2 N1 B1 Li1 -71.0(2) . . . . ?
C19 N2 B1 N1 -156.9(3) . . . . ?
Li1 N2 B1 N1 -28.4(3) . . . . ?
Li2 N2 B1 N1 44.1(3) . . . . ?
C19 N2 B1 C1 31.1(5) . . . . ?
Li1 N2 B1 C1 159.5(4) . . . . ?
Li2 N2 B1 C1 -127.9(4) . . . . ?
C19 N2 B1 Li2 159.0(4) . . . . ?
Li1 N2 B1 Li2 -72.5(3) . . . . ?
C19 N2 B1 Li1 -128.4(4) . . . . ?
Li2 N2 B1 Li1 72.5(3) . . . . ?
C6 C1 B1 N1 -147.0(4) . . . . ?
C2 C1 B1 N1 31.4(5) . . . . ?
C6 C1 B1 N2 23.9(5) . . . . ?
C2 C1 B1 N2 -157.7(3) . . . . ?
C6 C1 B1 Li2 -58.2(5) . . . . ?
C2 C1 B1 Li2 120.3(4) . . . . ?
C6 C1 B1 Li1 113.7(9) . . . . ?
C2 C1 B1 Li1 -67.9(10) . . . . ?
C31 O1 Li1 N2 163.0(4) . . . . ?
C34 O1 Li1 N2 -21.6(5) . . . . ?
C31 O1 Li1 N1 23.2(16) . . . . ?
C34 O1 Li1 N1 -161.4(12) . . . . ?
C31 O1 Li1 O2 -87.2(5) . . . . ?
C34 O1 Li1 O2 88.2(4) . . . . ?
C31 O1 Li1 B1 124.6(7) . . . . ?
C34 O1 Li1 B1 -60.0(7) . . . . ?
C31 O1 Li1 Li2 -125.8(6) . . . . ?
C34 O1 Li1 Li2 49.6(6) . . . . ?
C19 N2 Li1 O1 -19.3(5) . . . . ?
B1 N2 Li1 O1 -149.5(4) . . . . ?
Li2 N2 Li1 O1 129.7(4) . . . . ?
C19 N2 Li1 N1 149.3(3) . . . . ?
B1 N2 Li1 N1 19.1(2) . . . . ?
Li2 N2 Li1 N1 -61.7(2) . . . . ?
C19 N2 Li1 O2 -127.4(3) . . . . ?
B1 N2 Li1 O2 102.5(3) . . . . ?
Li2 N2 Li1 O2 21.7(2) . . . . ?
C19 N2 Li1 B1 130.2(4) . . . . ?
Li2 N2 Li1 B1 -80.8(2) . . . . ?
C19 N2 Li1 Li2 -149.0(3) . . . . ?
B1 N2 Li1 Li2 80.8(2) . . . . ?
C7 N1 Li1 O1 -19.7(15) . . . . ?
B1 N1 Li1 O1 125.2(13) . . . . ?
Li2 N1 Li1 O1 -155.8(14) . . . . ?
C7 N1 Li1 N2 -164.4(3) . . . . ?
B1 N1 Li1 N2 -19.5(2) . . . . ?
Li2 N1 Li1 N2 59.5(2) . . . . ?
C7 N1 Li1 O2 92.2(4) . . . . ?
B1 N1 Li1 O2 -122.9(2) . . . . ?
Li2 N1 Li1 O2 -43.9(2) . . . . ?
C7 N1 Li1 B1 -144.9(4) . . . . ?
Li2 N1 Li1 B1 79.0(3) . . . . ?
C7 N1 Li1 Li2 136.1(4) . . . . ?
B1 N1 Li1 Li2 -79.0(3) . . . . ?
C38 O2 Li1 O1 -24.5(4) . . . . ?
C35 O2 Li1 O1 96.5(3) . . . . ?
Li2 O2 Li1 O1 -147.9(3) . . . . ?
C38 O2 Li1 N2 100.6(3) . . . . ?
C35 O2 Li1 N2 -138.4(3) . . . . ?
Li2 O2 Li1 N2 -22.8(2) . . . . ?
C38 O2 Li1 N1 171.4(3) . . . . ?
C35 O2 Li1 N1 -67.6(3) . . . . ?
Li2 O2 Li1 N1 48.0(2) . . . . ?
C38 O2 Li1 B1 139.5(3) . . . . ?
C35 O2 Li1 B1 -99.5(3) . . . . ?
Li2 O2 Li1 B1 16.1(2) . . . . ?
C38 O2 Li1 Li2 123.4(3) . . . . ?
C35 O2 Li1 Li2 -115.6(3) . . . . ?
N1 B1 Li1 O1 -151.6(7) . . . . ?
N2 B1 Li1 O1 59.4(6) . . . . ?
C1 B1 Li1 O1 -41.3(13) . . . . ?
Li2 B1 Li1 O1 132.2(7) . . . . ?
N1 B1 Li1 N2 149.0(3) . . . . ?
C1 B1 Li1 N2 -100.7(10) . . . . ?
Li2 B1 Li1 N2 72.8(3) . . . . ?
N2 B1 Li1 N1 -149.0(3) . . . . ?
C1 B1 Li1 N1 110.3(10) . . . . ?
Li2 B1 Li1 N1 -76.2(3) . . . . ?
N1 B1 Li1 O2 61.3(3) . . . . ?
N2 B1 Li1 O2 -87.6(3) . . . . ?
C1 B1 Li1 O2 171.7(8) . . . . ?
Li2 B1 Li1 O2 -14.8(2) . . . . ?
N1 B1 Li1 Li2 76.2(3) . . . . ?
N2 B1 Li1 Li2 -72.8(3) . . . . ?
C1 B1 Li1 Li2 -173.5(10) . . . . ?
C39 O3 Li2 O2 -12.5(5) . . . . ?
C42 O3 Li2 O2 176.4(3) . . . . ?
C39 O3 Li2 N2 128.1(4) . . . . ?
C42 O3 Li2 N2 -43.0(5) . . . . ?
C39 O3 Li2 N1 -131.7(4) . . . . ?
C42 O3 Li2 N1 57.3(6) . . . . ?
C39 O3 Li2 B1 177.8(3) . . . . ?
C42 O3 Li2 B1 6.8(6) . . . . ?
C39 O3 Li2 Li1 35(2) . . . . ?
C42 O3 Li2 Li1 -135.9(19) . . . . ?
C38 O2 Li2 O3 57.9(5) . . . . ?
C35 O2 Li2 O3 -92.7(4) . . . . ?
Li1 O2 Li2 O3 171.1(4) . . . . ?
C38 O2 Li2 N2 -89.9(5) . . . . ?
C35 O2 Li2 N2 119.5(4) . . . . ?
Li1 O2 Li2 N2 23.3(2) . . . . ?
C38 O2 Li2 N1 -158.4(4) . . . . ?
C35 O2 Li2 N1 51.0(4) . . . . ?
Li1 O2 Li2 N1 -45.3(2) . . . . ?
C38 O2 Li2 B1 -131.4(4) . . . . ?
C35 O2 Li2 B1 78.1(5) . . . . ?
Li1 O2 Li2 B1 -18.2(3) . . . . ?
C38 O2 Li2 Li1 -113.2(4) . . . . ?
C35 O2 Li2 Li1 96.2(4) . . . . ?
C19 N2 Li2 O3 -40.2(7) . . . . ?
B1 N2 Li2 O3 106.8(4) . . . . ?
Li1 N2 Li2 O3 -166.7(4) . . . . ?
C19 N2 Li2 O2 100.8(5) . . . . ?
B1 N2 Li2 O2 -112.2(3) . . . . ?
Li1 N2 Li2 O2 -25.7(3) . . . . ?
C19 N2 Li2 N1 -174.6(4) . . . . ?
B1 N2 Li2 N1 -27.7(2) . . . . ?
Li1 N2 Li2 N1 58.8(2) . . . . ?
C19 N2 Li2 B1 -147.0(5) . . . . ?
Li1 N2 Li2 B1 86.5(3) . . . . ?
C19 N2 Li2 Li1 126.5(5) . . . . ?
B1 N2 Li2 Li1 -86.5(3) . . . . ?
C7 N1 Li2 O3 41.3(7) . . . . ?
B1 N1 Li2 O3 -95.3(5) . . . . ?
Li1 N1 Li2 O3 177.0(6) . . . . ?
C7 N1 Li2 O2 -84.3(4) . . . . ?
B1 N1 Li2 O2 139.1(3) . . . . ?
Li1 N1 Li2 O2 51.4(3) . . . . ?
C7 N1 Li2 N2 165.1(3) . . . . ?
B1 N1 Li2 N2 28.5(2) . . . . ?
Li1 N1 Li2 N2 -59.2(2) . . . . ?
C7 N1 Li2 B1 136.6(4) . . . . ?
Li1 N1 Li2 B1 -87.7(3) . . . . ?
C7 N1 Li2 Li1 -135.7(4) . . . . ?
B1 N1 Li2 Li1 87.7(3) . . . . ?
N1 B1 Li2 O3 120.4(4) . . . . ?
N2 B1 Li2 O3 -105.2(4) . . . . ?
C1 B1 Li2 O3 4.6(6) . . . . ?
Li1 B1 Li2 O3 -172.6(5) . . . . ?
N1 B1 Li2 O2 -48.6(3) . . . . ?
N2 B1 Li2 O2 85.8(3) . . . . ?
C1 B1 Li2 O2 -164.3(3) . . . . ?
Li1 B1 Li2 O2 18.4(3) . . . . ?
N1 B1 Li2 N2 -134.4(3) . . . . ?
C1 B1 Li2 N2 109.9(4) . . . . ?
Li1 B1 Li2 N2 -67.4(2) . . . . ?
N2 B1 Li2 N1 134.4(3) . . . . ?
C1 B1 Li2 N1 -115.8(4) . . . . ?
Li1 B1 Li2 N1 67.0(2) . . . . ?
N1 B1 Li2 Li1 -67.0(2) . . . . ?
N2 B1 Li2 Li1 67.4(2) . . . . ?
C1 B1 Li2 Li1 177.2(4) . . . . ?
O1 Li1 Li2 O3 1(2) . . . . ?
N2 Li1 Li2 O3 101(2) . . . . ?
N1 Li1 Li2 O3 -169(2) . . . . ?
O2 Li1 Li2 O3 -51(2) . . . . ?
B1 Li1 Li2 O3 147(2) . . . . ?
O1 Li1 Li2 O2 52.3(5) . . . . ?
N2 Li1 Li2 O2 152.4(3) . . . . ?
N1 Li1 Li2 O2 -117.4(3) . . . . ?
B1 Li1 Li2 O2 -161.7(3) . . . . ?
O1 Li1 Li2 N2 -100.2(5) . . . . ?
N1 Li1 Li2 N2 90.2(2) . . . . ?
O2 Li1 Li2 N2 -152.4(3) . . . . ?
B1 Li1 Li2 N2 45.84(17) . . . . ?
O1 Li1 Li2 N1 169.6(6) . . . . ?
N2 Li1 Li2 N1 -90.2(2) . . . . ?
O2 Li1 Li2 N1 117.4(3) . . . . ?
B1 Li1 Li2 N1 -44.33(17) . . . . ?
O1 Li1 Li2 B1 -146.0(5) . . . . ?
N2 Li1 Li2 B1 -45.84(17) . . . . ?
N1 Li1 Li2 B1 44.33(17) . . . . ?
O2 Li1 Li2 B1 161.7(3) . . . . ?
